data_7036344
loop_
_publ_author_name
'Karthikeyan, S.'
'Nagarajaprakash, R.'
'Satheesh, Garisekurthi'
'Ashok Kumar, Chowan'
'Manimaran, Bala'

_publ_section_title
;
 Self-assembly of a fac-Mn(CO)3-core containing dinuclear metallacycles
 using flexible ditopic linkers.
;
_journal_issue 39
_journal_name_full 'Dalton transactions (Cambridge, England : 2003)'
_journal_page_first 17389
_journal_page_last 17398
_journal_paper_doi 10.1039/c5dt01866h
_journal_volume 44
_journal_year 2015
_chemical_formula_moiety 'C32 H28 Br2 Mn2 N4 O6, 2(C18 H12), 2(C3 H6 O)'
_chemical_formula_sum 'C74 H64 Br2 Mn2 N4 O8'
_chemical_formula_weight 1406.97
_chemical_name_systematic
;
 ?
;
_space_group_IT_number 14
_space_group_name_Hall '-P 2ybc'
_symmetry_cell_setting monoclinic
_symmetry_space_group_name_Hall '-P 2ybc'
_symmetry_space_group_name_H-M 'P 1 21/c 1'
_atom_sites_solution_hydrogens geom
_atom_sites_solution_primary direct
_atom_sites_solution_secondary difmap
_audit_creation_method SHELXL-97
_audit_update_record
;
2015-08-14 deposited with the CCDC.
2015-09-01 downloaded from the CCDC.
;
_cell_angle_alpha 90.00
_cell_angle_beta 95.416(4)
_cell_angle_gamma 90.00
_cell_formula_units_Z 2
_cell_length_a 14.3438(10)
_cell_length_b 10.1990(8)
_cell_length_c 22.1532(10)
_cell_measurement_reflns_used 6279
_cell_measurement_temperature 150(2)
_cell_measurement_theta_max 3.1484
_cell_measurement_theta_min 29.2816
_cell_volume 3226.4(4)
_computing_cell_refinement 'CrysAlis Pro (Oxford Diffraction, 2007)'
_computing_data_collection 'CrysAlis Pro (Oxford Diffraction, 2004)'
_computing_data_reduction 'CrysAlis RED (Oxford Diffraction, 2007)'
_computing_molecular_graphics 'Olex2 (Dolomanov et al., 2009)'
_computing_publication_material 'Olex2 (Dolomanov et al., 2009)'
_computing_structure_refinement 'SHELXL-97 (Sheldrick, 1997)'
_computing_structure_solution 'ShelXS (Sheldrick, 2008)'
_diffrn_ambient_temperature 150(2)
_diffrn_measured_fraction_theta_full 0.987
_diffrn_measured_fraction_theta_max 0.987
_diffrn_measurement_device_type 'Oxford Xcalibur CCD Diffractometer'
_diffrn_measurement_method '\w scan'
_diffrn_radiation_monochromator graphite
_diffrn_radiation_source 'fine-focus sealed tube'
_diffrn_radiation_type MoK\a
_diffrn_radiation_wavelength 0.71073
_diffrn_reflns_av_R_equivalents 0.0377
_diffrn_reflns_av_sigmaI/netI 0.0418
_diffrn_reflns_limit_h_max 15
_diffrn_reflns_limit_h_min -17
_diffrn_reflns_limit_k_max 12
_diffrn_reflns_limit_k_min -10
_diffrn_reflns_limit_l_max 26
_diffrn_reflns_limit_l_min -26
_diffrn_reflns_number 17497
_diffrn_reflns_theta_full 25.00
_diffrn_reflns_theta_max 25.00
_diffrn_reflns_theta_min 3.15
_exptl_absorpt_coefficient_mu 1.690
_exptl_absorpt_correction_type none
_exptl_crystal_colour yellow
_exptl_crystal_density_diffrn 1.448
_exptl_crystal_density_method 'not measured'
_exptl_crystal_description block
_exptl_crystal_F_000 1440
_exptl_crystal_size_max 0.38
_exptl_crystal_size_mid 0.36
_exptl_crystal_size_min 0.36
_refine_diff_density_max 0.645
_refine_diff_density_min -0.523
_refine_diff_density_rms 0.101
_refine_ls_extinction_method none
_refine_ls_goodness_of_fit_ref 1.206
_refine_ls_hydrogen_treatment mixed
_refine_ls_matrix_type full
_refine_ls_number_parameters 408
_refine_ls_number_reflns 5593
_refine_ls_number_restraints 0
_refine_ls_restrained_S_all 1.206
_refine_ls_R_factor_all 0.0764
_refine_ls_R_factor_gt 0.0564
_refine_ls_shift/su_max 0.001
_refine_ls_shift/su_mean 0.000
_refine_ls_structure_factor_coef Fsqd
_refine_ls_weighting_details 'calc w=1/[\s^2^(Fo^2^)+(0.0195P)^2^+19.6041P] where P=(Fo^2^+2Fc^2^)/3'
_refine_ls_weighting_scheme calc
_refine_ls_wR_factor_gt 0.1339
_refine_ls_wR_factor_ref 0.1406
_reflns_number_gt 4385
_reflns_number_total 5593
_reflns_threshold_expression >2sigma(I)
_cod_data_source_file c5dt01866h2.cif
_cod_data_source_block 2a
_cod_depositor_comments 'Adding full bibliography for 7036343--7036345.cif.'
_cod_original_sg_symbol_H-M P21/c
_cod_database_code 7036344

loop_
_symmetry_equiv_pos_as_xyz
'x, y, z'
'-x, y+1/2, -z+1/2'
'-x, -y, -z'
'x, -y-1/2, z-1/2'

loop_
_atom_site_label
_atom_site_type_symbol
_atom_site_fract_x
_atom_site_fract_y
_atom_site_fract_z
_atom_site_U_iso_or_equiv
_atom_site_adp_type
_atom_site_occupancy
_atom_site_symmetry_multiplicity
_atom_site_calc_flag
_atom_site_refinement_flags
Mn1 Mn 0.63726(6) 0.71912(8) 1.00142(4) 0.0212(2) Uani 1 1 d .
Br1 Br 0.69979(4) 0.86108(6) 0.91992(3) 0.02941(17) Uani 1 1 d .
O1 O 0.5955(3) 0.9669(5) 1.0612(2) 0.0454(12) Uani 1 1 d .
O2 O 0.4479(3) 0.7366(4) 0.9371(2) 0.0425(12) Uani 1 1 d .
O3 O 0.5474(3) 0.5757(4) 1.0940(2) 0.0383(11) Uani 1 1 d .
N1 N 0.7745(3) 0.7044(4) 1.0435(2) 0.0229(10) Uani 1 1 d .
N2 N 0.6691(3) 0.5488(4) 0.9562(2) 0.0203(10) Uani 1 1 d .
C1 C 0.6141(4) 0.8712(6) 1.0389(3) 0.0291(13) Uani 1 1 d .
C2 C 0.5233(4) 0.7291(6) 0.9607(3) 0.0296(13) Uani 1 1 d .
C3 C 0.5839(4) 0.6284(6) 1.0599(3) 0.0272(13) Uani 1 1 d .
C4 C 0.8468(4) 0.6811(6) 1.0109(3) 0.0259(13) Uani 1 1 d .
H4 H 0.8344 0.6713 0.9682 0.031 Uiso 1 1 calc R
C5 C 0.9383(4) 0.6705(6) 1.0358(3) 0.0295(14) Uani 1 1 d .
H5 H 0.9869 0.6537 1.0105 0.035 Uiso 1 1 calc R
C6 C 0.9592(4) 0.6845(5) 1.0983(3) 0.0253(13) Uani 1 1 d .
C7 C 1.0592(4) 0.6780(6) 1.1262(3) 0.0324(15) Uani 1 1 d .
H7A H 1.0895 0.5990 1.1110 0.039 Uiso 1 1 calc R
H7B H 1.0596 0.6696 1.1707 0.039 Uiso 1 1 calc R
C8 C 0.8847(4) 0.7090(6) 1.1320(3) 0.0271(13) Uani 1 1 d .
H8 H 0.8954 0.7195 1.1747 0.033 Uiso 1 1 calc R
C9 C 0.7939(4) 0.7185(6) 1.1037(2) 0.0244(12) Uani 1 1 d .
H9 H 0.7439 0.7355 1.1279 0.029 Uiso 1 1 calc R
C10 C 0.7053(4) 0.4425(6) 0.9874(3) 0.0262(13) Uani 1 1 d .
H10 H 0.7088 0.4442 1.0305 0.031 Uiso 1 1 calc R
C11 C 0.7369(4) 0.3334(6) 0.9596(3) 0.0291(13) Uani 1 1 d .
H11 H 0.7598 0.2610 0.9836 0.035 Uiso 1 1 calc R
C12 C 0.7359(4) 0.3271(5) 0.8967(3) 0.0228(12) Uani 1 1 d .
C13 C 0.7795(4) 0.2144(6) 0.8668(3) 0.0273(13) Uani 1 1 d .
H13A H 0.7719 0.2269 0.8223 0.033 Uiso 1 1 calc R
H13B H 0.7468 0.1324 0.8762 0.033 Uiso 1 1 calc R
C14 C 0.8846(4) 0.2015(6) 0.8884(3) 0.0267(13) Uani 1 1 d .
H14A H 0.8917 0.1867 0.9327 0.032 Uiso 1 1 calc R
H14B H 0.9103 0.1239 0.8688 0.032 Uiso 1 1 calc R
C15 C 0.6937(4) 0.4310(6) 0.8652(3) 0.0240(12) Uani 1 1 d .
H15 H 0.6862 0.4285 0.8221 0.029 Uiso 1 1 calc R
C16 C 0.6622(4) 0.5384(6) 0.8950(3) 0.0239(12) Uani 1 1 d .
H16 H 0.6344 0.6085 0.8715 0.029 Uiso 1 1 calc R
C17 C 0.9799(4) 0.3941(5) 0.2141(2) 0.0247(13) Uani 1 1 d .
C18 C 1.0441(4) 0.4628(6) 0.2556(3) 0.0331(14) Uani 1 1 d .
H18 H 1.0204 0.5200 0.2844 0.040 Uiso 1 1 calc R
C19 C 1.1388(4) 0.4491(7) 0.2553(3) 0.0377(16) Uani 1 1 d .
H19 H 1.1801 0.4949 0.2840 0.045 Uiso 1 1 calc R
C20 C 1.1741(4) 0.3677(7) 0.2128(3) 0.0352(15) Uani 1 1 d .
H20 H 1.2399 0.3598 0.2116 0.042 Uiso 1 1 calc R
C21 C 1.1144(4) 0.2984(6) 0.1725(3) 0.0311(14) Uani 1 1 d .
H21 H 1.1396 0.2421 0.1439 0.037 Uiso 1 1 calc R
C22 C 1.0166(4) 0.3096(5) 0.1726(2) 0.0222(12) Uani 1 1 d .
C23 C 0.9521(4) 0.2282(6) 0.1321(2) 0.0249(12) Uani 1 1 d .
C24 C 0.9872(4) 0.1333(6) 0.0938(3) 0.0281(13) Uani 1 1 d .
H24 H 1.0527 0.1269 0.0906 0.034 Uiso 1 1 calc R
C25 C 0.9260(5) 0.0496(6) 0.0608(3) 0.0355(15) Uani 1 1 d .
H25 H 0.9499 -0.0162 0.0361 0.043 Uiso 1 1 calc R
C26 C 0.8292(5) 0.0609(6) 0.0634(3) 0.0329(14) Uani 1 1 d .
H26 H 0.7875 0.0041 0.0401 0.039 Uiso 1 1 calc R
C27 C 0.7954(4) 0.1538(6) 0.0996(3) 0.0309(14) Uani 1 1 d .
H27 H 0.7297 0.1603 0.1014 0.037 Uiso 1 1 calc R
C28 C 0.8548(4) 0.2406(5) 0.1344(2) 0.0232(12) Uani 1 1 d .
C29 C 0.8167(4) 0.3394(6) 0.1735(2) 0.0248(13) Uani 1 1 d .
C30 C 0.7209(4) 0.3647(7) 0.1713(3) 0.0332(14) Uani 1 1 d .
H30 H 0.6791 0.3162 0.1439 0.040 Uiso 1 1 calc R
C31 C 0.6851(5) 0.4583(7) 0.2078(3) 0.0372(16) Uani 1 1 d .
H31 H 0.6196 0.4745 0.2051 0.045 Uiso 1 1 calc R
C32 C 0.7457(5) 0.5285(6) 0.2484(3) 0.0359(15) Uani 1 1 d .
H32 H 0.7216 0.5922 0.2742 0.043 Uiso 1 1 calc R
C33 C 0.8405(4) 0.5057(6) 0.2514(3) 0.0308(14) Uani 1 1 d .
H33 H 0.8812 0.5538 0.2796 0.037 Uiso 1 1 calc R
C34 C 0.8790(4) 0.4130(5) 0.2137(2) 0.0230(12) Uani 1 1 d .
C36 C 0.4560(5) 0.4475(9) 0.2988(4) 0.060(2) Uani 1 1 d .
C37 C 0.5330(5) 0.3663(8) 0.3298(3) 0.0490(18) Uani 1 1 d .
H22A H 0.5141 0.2740 0.3291 0.073 Uiso 1 1 calc R
H22B H 0.5457 0.3955 0.3719 0.073 Uiso 1 1 calc R
H22C H 0.5896 0.3764 0.3087 0.073 Uiso 1 1 calc R
C35 C 0.4704(6) 0.5904(8) 0.2979(4) 0.064(2) Uani 1 1 d .
H33A H 0.4134 0.6332 0.2796 0.096 Uiso 1 1 calc R
H33B H 0.5227 0.6108 0.2740 0.096 Uiso 1 1 calc R
H33C H 0.4847 0.6224 0.3394 0.096 Uiso 1 1 calc R
O4 O 0.3878(6) 0.4003(10) 0.2743(5) 0.155(4) Uani 1 1 d .

loop_
_atom_site_aniso_label
_atom_site_aniso_U_11
_atom_site_aniso_U_22
_atom_site_aniso_U_33
_atom_site_aniso_U_23
_atom_site_aniso_U_13
_atom_site_aniso_U_12
Mn1 0.0164(4) 0.0202(4) 0.0270(5) -0.0011(4) 0.0015(3) 0.0013(4)
Br1 0.0310(3) 0.0251(3) 0.0322(3) 0.0034(3) 0.0032(2) 0.0001(3)
O1 0.051(3) 0.030(3) 0.057(3) -0.013(2) 0.014(2) 0.000(2)
O2 0.027(2) 0.034(3) 0.063(3) -0.004(2) -0.014(2) 0.001(2)
O3 0.033(2) 0.036(3) 0.047(3) 0.006(2) 0.006(2) 0.000(2)
N1 0.024(2) 0.019(2) 0.026(3) 0.000(2) 0.0043(19) 0.002(2)
N2 0.019(2) 0.020(2) 0.023(2) 0.003(2) 0.0024(18) 0.0021(19)
C1 0.027(3) 0.029(3) 0.033(3) 0.000(3) 0.008(3) 0.002(3)
C2 0.029(3) 0.019(3) 0.040(3) -0.002(3) -0.001(3) 0.001(3)
C3 0.019(3) 0.027(3) 0.034(3) -0.007(3) -0.008(3) 0.010(3)
C4 0.023(3) 0.028(3) 0.026(3) 0.002(2) 0.003(2) 0.000(2)
C5 0.020(3) 0.027(3) 0.042(4) -0.002(3) 0.008(3) 0.002(2)
C6 0.020(3) 0.021(3) 0.034(3) 0.007(2) -0.002(2) -0.002(2)
C7 0.026(3) 0.029(3) 0.041(4) 0.010(3) -0.005(3) -0.003(3)
C8 0.031(3) 0.024(3) 0.026(3) 0.001(3) -0.003(2) -0.003(3)
C9 0.027(3) 0.023(3) 0.024(3) 0.000(2) 0.005(2) -0.001(3)
C10 0.029(3) 0.024(3) 0.025(3) 0.007(3) 0.002(2) 0.001(3)
C11 0.036(3) 0.018(3) 0.033(3) 0.003(3) 0.004(3) 0.002(3)
C12 0.014(3) 0.021(3) 0.033(3) -0.001(2) 0.002(2) -0.006(2)
C13 0.024(3) 0.022(3) 0.035(3) -0.005(3) 0.003(2) 0.001(3)
C14 0.025(3) 0.020(3) 0.035(3) 0.000(3) 0.000(2) 0.001(3)
C15 0.018(3) 0.027(3) 0.026(3) -0.005(3) -0.005(2) -0.003(2)
C16 0.017(3) 0.023(3) 0.031(3) 0.001(2) -0.005(2) -0.002(2)
C17 0.029(3) 0.021(3) 0.024(3) 0.007(2) 0.002(2) -0.006(2)
C18 0.038(4) 0.031(3) 0.029(3) -0.003(3) -0.003(3) -0.008(3)
C19 0.035(4) 0.037(4) 0.040(4) 0.008(3) -0.006(3) -0.013(3)
C20 0.023(3) 0.036(4) 0.046(4) 0.015(3) -0.003(3) -0.007(3)
C21 0.034(3) 0.028(3) 0.032(3) 0.010(3) 0.003(3) -0.001(3)
C22 0.023(3) 0.019(3) 0.025(3) 0.007(2) 0.002(2) 0.000(2)
C23 0.029(3) 0.021(3) 0.025(3) 0.006(2) 0.004(2) 0.001(3)
C24 0.034(3) 0.020(3) 0.029(3) 0.002(3) -0.001(2) 0.005(3)
C25 0.055(4) 0.024(3) 0.029(3) 0.000(3) 0.014(3) 0.001(3)
C26 0.048(4) 0.025(3) 0.025(3) -0.001(3) -0.001(3) -0.003(3)
C27 0.032(3) 0.033(3) 0.027(3) 0.004(3) -0.002(3) -0.004(3)
C28 0.034(3) 0.019(3) 0.016(3) 0.003(2) 0.003(2) -0.003(2)
C29 0.030(3) 0.023(3) 0.022(3) 0.006(2) 0.003(2) 0.004(3)
C30 0.031(3) 0.042(4) 0.026(3) 0.002(3) 0.002(2) -0.005(3)
C31 0.034(4) 0.050(4) 0.030(3) 0.008(3) 0.012(3) 0.009(3)
C32 0.046(4) 0.031(4) 0.032(3) 0.001(3) 0.011(3) 0.003(3)
C33 0.044(4) 0.026(3) 0.023(3) 0.006(3) 0.007(3) -0.003(3)
C34 0.029(3) 0.021(3) 0.019(3) 0.006(2) 0.003(2) -0.002(2)
C36 0.038(4) 0.081(6) 0.057(5) -0.006(5) -0.014(4) -0.002(4)
C37 0.040(4) 0.058(5) 0.050(4) 0.003(4) 0.006(3) -0.006(4)
C35 0.075(6) 0.064(6) 0.051(5) -0.005(4) -0.007(4) 0.032(5)
O4 0.086(6) 0.142(8) 0.217(10) 0.004(7) -0.098(6) -0.030(6)

loop_
_atom_type_symbol
_atom_type_description
_atom_type_scat_dispersion_real
_atom_type_scat_dispersion_imag
_atom_type_scat_source
C C 0.0033 0.0016 'International Tables Vol C Tables 4.2.6.8 and 6.1.1.4'
H H 0.0000 0.0000 'International Tables Vol C Tables 4.2.6.8 and 6.1.1.4'
N N 0.0061 0.0033 'International Tables Vol C Tables 4.2.6.8 and 6.1.1.4'
O O 0.0106 0.0060 'International Tables Vol C Tables 4.2.6.8 and 6.1.1.4'
Br Br -0.2901 2.4595 'International Tables Vol C Tables 4.2.6.8 and 6.1.1.4'
Mn Mn 0.3368 0.7283 'International Tables Vol C Tables 4.2.6.8 and 6.1.1.4'

loop_
_geom_angle_atom_site_label_1
_geom_angle_atom_site_label_2
_geom_angle_atom_site_label_3
_geom_angle
_geom_angle_site_symmetry_1
_geom_angle_site_symmetry_3
C2 Mn1 C1 89.1(3) . .
C2 Mn1 C3 87.8(3) . .
C1 Mn1 C3 90.1(3) . .
C2 Mn1 N2 92.1(2) . .
C1 Mn1 N2 177.1(2) . .
C3 Mn1 N2 92.6(2) . .
C2 Mn1 N1 176.1(2) . .
C1 Mn1 N1 93.6(2) . .
C3 Mn1 N1 95.0(2) . .
N2 Mn1 N1 85.10(17) . .
C2 Mn1 Br1 88.7(2) . .
C1 Mn1 Br1 85.96(19) . .
C3 Mn1 Br1 174.74(18) . .
N2 Mn1 Br1 91.45(12) . .
N1 Mn1 Br1 88.71(13) . .
C4 N1 C9 117.1(5) . .
C4 N1 Mn1 120.9(4) . .
C9 N1 Mn1 122.0(4) . .
C16 N2 C10 115.8(5) . .
C16 N2 Mn1 123.3(4) . .
C10 N2 Mn1 120.7(4) . .
O1 C1 Mn1 176.9(6) . .
O2 C2 Mn1 176.6(6) . .
O3 C3 Mn1 176.5(5) . .
N1 C4 C5 123.6(5) . .
N1 C4 H4 118.2 . .
C5 C4 H4 118.2 . .
C4 C5 C6 119.7(5) . .
C4 C5 H5 120.1 . .
C6 C5 H5 120.1 . .
C8 C6 C5 116.7(5) . .
C8 C6 C7 122.7(5) . .
C5 C6 C7 120.5(5) . .
C6 C7 C14 112.4(5) . 3_767
C6 C7 H7A 109.1 . .
C14 C7 H7A 109.1 3_767 .
C6 C7 H7B 109.1 . .
C14 C7 H7B 109.1 3_767 .
H7A C7 H7B 107.9 . .
C6 C8 C9 120.4(5) . .
C6 C8 H8 119.8 . .
C9 C8 H8 119.8 . .
N1 C9 C8 122.4(5) . .
N1 C9 H9 118.8 . .
C8 C9 H9 118.8 . .
N2 C10 C11 123.0(5) . .
N2 C10 H10 118.5 . .
C11 C10 H10 118.5 . .
C10 C11 C12 121.0(5) . .
C10 C11 H11 119.5 . .
C12 C11 H11 119.5 . .
C15 C12 C11 115.7(5) . .
C15 C12 C13 123.3(5) . .
C11 C12 C13 121.0(5) . .
C12 C13 C14 111.5(5) . .
C12 C13 H13A 109.3 . .
C14 C13 H13A 109.3 . .
C12 C13 H13B 109.3 . .
C14 C13 H13B 109.3 . .
H13A C13 H13B 108.0 . .
C7 C14 C13 112.8(5) 3_767 .
C7 C14 H14A 109.0 3_767 .
C13 C14 H14A 109.0 . .
C7 C14 H14B 109.0 3_767 .
C13 C14 H14B 109.0 . .
H14A C14 H14B 107.8 . .
C16 C15 C12 121.1(5) . .
C16 C15 H15 119.4 . .
C12 C15 H15 119.4 . .
N2 C16 C15 123.1(5) . .
N2 C16 H16 118.5 . .
C15 C16 H16 118.5 . .
C22 C17 C18 117.9(5) . .
C22 C17 C34 120.8(5) . .
C18 C17 C34 121.3(5) . .
C19 C18 C17 122.0(6) . .
C19 C18 H18 119.0 . .
C17 C18 H18 119.0 . .
C18 C19 C20 119.5(6) . .
C18 C19 H19 120.2 . .
C20 C19 H19 120.2 . .
C21 C20 C19 120.3(6) . .
C21 C20 H20 119.9 . .
C19 C20 H20 119.9 . .
C20 C21 C22 121.1(6) . .
C20 C21 H21 119.4 . .
C22 C21 H21 119.4 . .
C17 C22 C21 119.2(5) . .
C17 C22 C23 119.5(5) . .
C21 C22 C23 121.2(5) . .
C28 C23 C24 119.7(5) . .
C28 C23 C22 119.5(5) . .
C24 C23 C22 120.7(5) . .
C25 C24 C23 119.7(6) . .
C25 C24 H24 120.1 . .
C23 C24 H24 120.1 . .
C24 C25 C26 120.7(6) . .
C24 C25 H25 119.7 . .
C26 C25 H25 119.7 . .
C27 C26 C25 119.5(6) . .
C27 C26 H26 120.3 . .
C25 C26 H26 120.3 . .
C26 C27 C28 122.1(6) . .
C26 C27 H27 119.0 . .
C28 C27 H27 119.0 . .
C27 C28 C23 118.3(5) . .
C27 C28 C29 121.1(5) . .
C23 C28 C29 120.6(5) . .
C30 C29 C34 119.0(5) . .
C30 C29 C28 121.8(5) . .
C34 C29 C28 119.2(5) . .
C31 C30 C29 121.8(6) . .
C31 C30 H30 119.1 . .
C29 C30 H30 119.1 . .
C30 C31 C32 119.4(6) . .
C30 C31 H31 120.3 . .
C32 C31 H31 120.3 . .
C33 C32 C31 119.9(6) . .
C33 C32 H32 120.0 . .
C31 C32 H32 120.0 . .
C32 C33 C34 121.8(6) . .
C32 C33 H33 119.1 . .
C34 C33 H33 119.1 . .
C33 C34 C29 118.0(5) . .
C33 C34 C17 122.0(5) . .
C29 C34 C17 120.0(5) . .
O4 C36 C35 120.7(9) . .
O4 C36 C37 122.2(9) . .
C35 C36 C37 117.1(7) . .
C36 C37 H22A 109.5 . .
C36 C37 H22B 109.5 . .
H22A C37 H22B 109.5 . .
C36 C37 H22C 109.5 . .
H22A C37 H22C 109.5 . .
H22B C37 H22C 109.5 . .
C36 C35 H33A 109.5 . .
C36 C35 H33B 109.5 . .
H33A C35 H33B 109.5 . .
C36 C35 H33C 109.5 . .
H33A C35 H33C 109.5 . .
H33B C35 H33C 109.5 . .

loop_
_geom_bond_atom_site_label_1
_geom_bond_atom_site_label_2
_geom_bond_distance
_geom_bond_site_symmetry_2
Mn1 C2 1.794(6) .
Mn1 C1 1.805(6) .
Mn1 C3 1.819(7) .
Mn1 N2 2.078(5) .
Mn1 N1 2.102(5) .
Mn1 Br1 2.5429(10) .
O1 C1 1.137(7) .
O2 C2 1.157(7) .
O3 C3 1.098(7) .
N1 C4 1.341(7) .
N1 C9 1.344(7) .
N2 C16 1.354(7) .
N2 C10 1.362(7) .
C4 C5 1.378(8) .
C4 H4 0.9500 .
C5 C6 1.397(8) .
C5 H5 0.9500 .
C6 C8 1.382(8) .
C6 C7 1.509(8) .
C7 C14 1.521(8) 3_767
C7 H7A 0.9900 .
C7 H7B 0.9900 .
C8 C9 1.394(8) .
C8 H8 0.9500 .
C9 H9 0.9500 .
C10 C11 1.369(8) .
C10 H10 0.9500 .
C11 C12 1.394(8) .
C11 H11 0.9500 .
C12 C15 1.378(8) .
C12 C13 1.492(8) .
C13 C14 1.544(8) .
C13 H13A 0.9900 .
C13 H13B 0.9900 .
C14 C7 1.521(8) 3_767
C14 H14A 0.9900 .
C14 H14B 0.9900 .
C15 C16 1.378(8) .
C15 H15 0.9500 .
C16 H16 0.9500 .
C17 C22 1.398(8) .
C17 C18 1.422(8) .
C17 C34 1.460(8) .
C18 C19 1.366(9) .
C18 H18 0.9500 .
C19 C20 1.386(9) .
C19 H19 0.9500 .
C20 C21 1.374(9) .
C20 H20 0.9500 .
C21 C22 1.409(8) .
C21 H21 0.9500 .
C22 C23 1.481(8) .
C23 C28 1.407(8) .
C23 C24 1.412(8) .
C24 C25 1.382(9) .
C24 H24 0.9500 .
C25 C26 1.400(9) .
C25 H25 0.9500 .
C26 C27 1.359(9) .
C26 H26 0.9500 .
C27 C28 1.407(8) .
C27 H27 0.9500 .
C28 C29 1.468(8) .
C29 C30 1.394(8) .
C29 C34 1.416(8) .
C30 C31 1.381(9) .
C30 H30 0.9500 .
C31 C32 1.389(9) .
C31 H31 0.9500 .
C32 C33 1.376(9) .
C32 H32 0.9500 .
C33 C34 1.407(8) .
C33 H33 0.9500 .
C36 O4 1.176(10) .
C36 C35 1.473(12) .
C36 C37 1.494(10) .
C37 H22A 0.9800 .
C37 H22B 0.9800 .
C37 H22C 0.9800 .
C35 H33A 0.9800 .
C35 H33B 0.9800 .
C35 H33C 0.9800 .

loop_
_geom_torsion_atom_site_label_1
_geom_torsion_atom_site_label_2
_geom_torsion_atom_site_label_3
_geom_torsion_atom_site_label_4
_geom_torsion
_geom_torsion_site_symmetry_4
C2 Mn1 N1 C4 3(4) .
C1 Mn1 N1 C4 -130.3(5) .
C3 Mn1 N1 C4 139.4(5) .
N2 Mn1 N1 C4 47.2(4) .
Br1 Mn1 N1 C4 -44.4(4) .
C2 Mn1 N1 C9 -177(3) .
C1 Mn1 N1 C9 49.3(5) .
C3 Mn1 N1 C9 -41.1(5) .
N2 Mn1 N1 C9 -133.2(5) .
Br1 Mn1 N1 C9 135.2(4) .
C2 Mn1 N2 C16 53.6(4) .
C1 Mn1 N2 C16 -60(5) .
C3 Mn1 N2 C16 141.5(4) .
N1 Mn1 N2 C16 -123.7(4) .
Br1 Mn1 N2 C16 -35.2(4) .
C2 Mn1 N2 C10 -131.3(4) .
C1 Mn1 N2 C10 115(5) .
C3 Mn1 N2 C10 -43.4(4) .
N1 Mn1 N2 C10 51.4(4) .
Br1 Mn1 N2 C10 140.0(4) .
C2 Mn1 C1 O1 5(10) .
C3 Mn1 C1 O1 -83(10) .
N2 Mn1 C1 O1 119(10) .
N1 Mn1 C1 O1 -178(100) .
Br1 Mn1 C1 O1 94(10) .
C1 Mn1 C2 O2 -49(9) .
C3 Mn1 C2 O2 41(9) .
N2 Mn1 C2 O2 133(9) .
N1 Mn1 C2 O2 177(7) .
Br1 Mn1 C2 O2 -135(9) .
C2 Mn1 C3 O3 -14(9) .
C1 Mn1 C3 O3 75(9) .
N2 Mn1 C3 O3 -106(9) .
N1 Mn1 C3 O3 169(9) .
Br1 Mn1 C3 O3 34(11) .
C9 N1 C4 C5 0.4(9) .
Mn1 N1 C4 C5 179.9(4) .
N1 C4 C5 C6 -0.1(9) .
C4 C5 C6 C8 -0.2(8) .
C4 C5 C6 C7 -177.8(5) .
C8 C6 C7 C14 -106.0(7) 3_767
C5 C6 C7 C14 71.5(7) 3_767
C5 C6 C8 C9 0.2(8) .
C7 C6 C8 C9 177.7(5) .
C4 N1 C9 C8 -0.3(8) .
Mn1 N1 C9 C8 -179.9(4) .
C6 C8 C9 N1 0.1(9) .
C16 N2 C10 C11 2.8(8) .
Mn1 N2 C10 C11 -172.7(4) .
N2 C10 C11 C12 1.8(9) .
C10 C11 C12 C15 -5.8(8) .
C10 C11 C12 C13 173.5(5) .
C15 C12 C13 C14 120.2(6) .
C11 C12 C13 C14 -59.1(7) .
C12 C13 C14 C7 -60.9(7) 3_767
C11 C12 C15 C16 5.3(8) .
C13 C12 C15 C16 -173.9(5) .
C10 N2 C16 C15 -3.2(8) .
Mn1 N2 C16 C15 172.1(4) .
C12 C15 C16 N2 -0.9(8) .
C22 C17 C18 C19 0.6(9) .
C34 C17 C18 C19 -178.0(6) .
C17 C18 C19 C20 1.1(10) .
C18 C19 C20 C21 -1.9(10) .
C19 C20 C21 C22 0.9(9) .
C18 C17 C22 C21 -1.6(8) .
C34 C17 C22 C21 177.0(5) .
C18 C17 C22 C23 175.1(5) .
C34 C17 C22 C23 -6.3(8) .
C20 C21 C22 C17 0.9(8) .
C20 C21 C22 C23 -175.7(5) .
C17 C22 C23 C28 2.3(8) .
C21 C22 C23 C28 178.9(5) .
C17 C22 C23 C24 -174.0(5) .
C21 C22 C23 C24 2.5(8) .
C28 C23 C24 C25 -2.7(8) .
C22 C23 C24 C25 173.6(5) .
C23 C24 C25 C26 2.2(9) .
C24 C25 C26 C27 -1.1(9) .
C25 C26 C27 C28 0.6(9) .
C26 C27 C28 C23 -1.1(8) .
C26 C27 C28 C29 -179.5(5) .
C24 C23 C28 C27 2.2(8) .
C22 C23 C28 C27 -174.2(5) .
C24 C23 C28 C29 -179.5(5) .
C22 C23 C28 C29 4.2(8) .
C27 C28 C29 C30 -9.6(8) .
C23 C28 C29 C30 172.1(5) .
C27 C28 C29 C34 171.8(5) .
C23 C28 C29 C34 -6.6(8) .
C34 C29 C30 C31 -0.9(9) .
C28 C29 C30 C31 -179.5(5) .
C29 C30 C31 C32 -0.7(9) .
C30 C31 C32 C33 0.9(9) .
C31 C32 C33 C34 0.5(9) .
C32 C33 C34 C29 -2.1(8) .
C32 C33 C34 C17 176.2(5) .
C30 C29 C34 C33 2.3(8) .
C28 C29 C34 C33 -179.0(5) .
C30 C29 C34 C17 -176.1(5) .
C28 C29 C34 C17 2.5(8) .
C22 C17 C34 C33 -174.4(5) .
C18 C17 C34 C33 4.1(8) .
C22 C17 C34 C29 3.9(8) .
C18 C17 C34 C29 -177.5(5) .
